data_7035047
loop_
_publ_author_name
'Rahman, Faiz-Ur'
'Ali, Amjad'
'Guo, Rong'
'Wang, Wei-Kun'
'Wang, Hui'
'Li, Zhan-Ting'
'Lin, Yuejian'
'Zhang, Dan-Wei'

_publ_section_title
;
 Efficient one-pot synthesis of
 trans-Pt(ii)(salicylaldimine)(4-picoline)Cl complexes: effective agents
 for enhanced expression of p53 tumor suppressor genes.
;
_journal_issue 21
_journal_name_full 'Dalton transactions (Cambridge, England : 2003)'
_journal_page_first 9872
_journal_page_last 9880
_journal_paper_doi 10.1039/c5dt01098e
_journal_volume 44
_journal_year 2015
_chemical_formula_sum 'C20 H18 Cl F N2 O Pt'
_chemical_formula_weight 551.90
_chemical_name_systematic C-3
_space_group_crystal_system triclinic
_space_group_IT_number 2
_space_group_name_Hall '-P 1'
_space_group_name_H-M_alt 'P -1'
_symmetry_space_group_name_Hall '-P 1'
_symmetry_space_group_name_H-M 'P -1'
_atom_sites_solution_hydrogens geom
_audit_creation_method SHELXL-2013
_audit_update_record
;
2015-01-01 deposited with the CCDC.
2015-04-23 downloaded from the CCDC.
;
_cell_angle_alpha 84.941(5)
_cell_angle_beta 74.687(5)
_cell_angle_gamma 72.304(5)
_cell_formula_units_Z 2
_cell_length_a 7.961(3)
_cell_length_b 10.420(4)
_cell_length_c 12.674(5)
_cell_measurement_reflns_used 817
_cell_measurement_temperature 293(2)
_cell_measurement_theta_max 24.059
_cell_measurement_theta_min 2.774
_cell_volume 966.0(6)
_computing_cell_refinement 'Bruker SMART'
_computing_data_collection 'Bruker SMART'
_computing_data_reduction 'Bruker SHELXTL'
_computing_molecular_graphics 'Bruker SHELXTL'
_computing_publication_material 'Bruker SHELXTL'
_computing_structure_refinement 'SHELXL-2013 (Sheldrick, 2013)'
_computing_structure_solution 'Bruker SHELXTL'
_diffrn_ambient_temperature 293(2)
_diffrn_measured_fraction_theta_full 0.953
_diffrn_measured_fraction_theta_max 0.975
_diffrn_measurement_device_type 'CCD area detector'
_diffrn_measurement_method 'phi and omega scans'
_diffrn_radiation_type MoK\a
_diffrn_radiation_wavelength 0.71073
_diffrn_reflns_av_R_equivalents 0.0484
_diffrn_reflns_av_unetI/netI 0.0505
_diffrn_reflns_laue_measured_fraction_full 0.953
_diffrn_reflns_laue_measured_fraction_max 0.975
_diffrn_reflns_limit_h_max 9
_diffrn_reflns_limit_h_min -4
_diffrn_reflns_limit_k_max 12
_diffrn_reflns_limit_k_min -12
_diffrn_reflns_limit_l_max 14
_diffrn_reflns_limit_l_min -14
_diffrn_reflns_number 4009
_diffrn_reflns_point_group_measured_fraction_full 0.953
_diffrn_reflns_point_group_measured_fraction_max 0.975
_diffrn_reflns_theta_full 25.242
_diffrn_reflns_theta_max 25.006
_diffrn_reflns_theta_min 1.666
_exptl_absorpt_coefficient_mu 7.421
_exptl_absorpt_correction_T_max 1.000
_exptl_absorpt_correction_T_min -0.099
_exptl_absorpt_correction_type multi-scan
_exptl_absorpt_process_details sadabs
_exptl_crystal_colour orange
_exptl_crystal_density_diffrn 1.897
_exptl_crystal_description block
_exptl_crystal_F_000 528
_exptl_crystal_size_max 0.200
_exptl_crystal_size_mid 0.100
_exptl_crystal_size_min 0.050
_refine_diff_density_max 2.342
_refine_diff_density_min -3.095
_refine_diff_density_rms 0.220
_refine_ls_extinction_method none
_refine_ls_goodness_of_fit_ref 1.094
_refine_ls_hydrogen_treatment constr
_refine_ls_matrix_type full
_refine_ls_number_parameters 237
_refine_ls_number_reflns 3327
_refine_ls_number_restraints 12
_refine_ls_restrained_S_all 1.102
_refine_ls_R_factor_all 0.0655
_refine_ls_R_factor_gt 0.0580
_refine_ls_shift/su_max 0.001
_refine_ls_shift/su_mean 0.000
_refine_ls_structure_factor_coef Fsqd
_refine_ls_weighting_details
; 
 w=1/[\s^2^(Fo^2^)+(0.1185P)^2^] 
 where P=(Fo^2^+2Fc^2^)/3 
;
_refine_ls_weighting_scheme calc
_refine_ls_wR_factor_gt 0.1699
_refine_ls_wR_factor_ref 0.1736
_reflns_Friedel_coverage 0.000
_reflns_number_gt 2768
_reflns_number_total 3327
_reflns_threshold_expression 'I > 2\s(I)'
_cod_data_source_file c5dt01098e2.cif
_cod_data_source_block a40516c
_cod_depositor_comments 'Adding full bibliography for 7035045--7035047.cif.'
_cod_original_cell_volume 966.0(7)
_cod_database_code 7035047
_shelx_space_group_comment
; 
The symmetry employed for this shelxl refinement is uniquely defined 
by the following loop, which should always be used as a source of 
symmetry information in preference to the above space-group names. 
They are only intended as comments. 
;
_shelx_estimated_absorpt_t_min 0.318
_shelx_estimated_absorpt_t_max 0.708
_shelxl_version_number 2013-2

loop_
_space_group_symop_operation_xyz
'x, y, z'
'-x, -y, -z'

loop_
_atom_site_label
_atom_site_type_symbol
_atom_site_fract_x
_atom_site_fract_y
_atom_site_fract_z
_atom_site_U_iso_or_equiv
_atom_site_adp_type
_atom_site_occupancy
_atom_site_site_symmetry_order
_atom_site_calc_flag
_atom_site_refinement_flags_posn
_atom_site_refinement_flags_adp
Pt1 Pt 0.51396(6) 0.69823(4) 0.21968(4) 0.0556(2) Uani 1 1 d . .
Cl1 Cl 0.5145(6) 0.7066(4) 0.0384(3) 0.0768(10) Uani 1 1 d . .
N1 N 0.6996(13) 0.7955(9) 0.1933(6) 0.045(2) Uani 1 1 d . U
N2 N 0.3226(13) 0.6013(9) 0.2505(7) 0.045(2) Uani 1 1 d . U
O1 O 0.4917(14) 0.6840(10) 0.3804(7) 0.070(2) Uani 1 1 d . .
F1 F 1.1123(16) 0.8826(13) -0.2167(8) 0.112(4) Uani 1 1 d . .
C1 C 0.5596(16) 0.7496(14) 0.4367(11) 0.064(3) Uani 1 1 d . .
C2 C 0.6723(17) 0.8319(12) 0.3877(12) 0.062(3) Uani 1 1 d . .
C3 C 0.7383(17) 0.8933(13) 0.4567(11) 0.063(3) Uani 1 1 d . .
H3 H 0.8152 0.9453 0.4247 0.076 Uiso 1 1 calc R U
C4 C 0.6957(19) 0.8803(15) 0.5668(13) 0.073(4) Uani 1 1 d . .
C5 C 0.586(2) 0.7954(17) 0.6126(13) 0.080(4) Uani 1 1 d . .
H5 H 0.5585 0.7810 0.6879 0.096 Uiso 1 1 calc R U
C6 C 0.5196(19) 0.7345(16) 0.5497(11) 0.071(4) Uani 1 1 d . .
H6 H 0.4453 0.6811 0.5831 0.086 Uiso 1 1 calc R U
C7 C 0.7389(18) 0.8445(13) 0.2718(12) 0.064(3) Uani 1 1 d . .
H7 H 0.8214 0.8944 0.2496 0.076 Uiso 1 1 calc R U
C8 C 0.8042(18) 0.8193(14) 0.0832(8) 0.056(3) Uani 1 1 d . .
C9 C 0.745(2) 0.9366(15) 0.0308(13) 0.076(4) Uani 1 1 d . .
H9 H 0.6386 1.0017 0.0630 0.091 Uiso 1 1 calc R U
C10 C 0.852(3) 0.9577(17) -0.0753(15) 0.087(5) Uani 1 1 d . .
H10 H 0.8139 1.0350 -0.1158 0.105 Uiso 1 1 calc R U
C11 C 1.011(2) 0.860(2) -0.1151(12) 0.080(4) Uani 1 1 d . .
C12 C 1.070(2) 0.747(2) -0.0634(14) 0.090(5) Uani 1 1 d . .
H12 H 1.1803 0.6839 -0.0946 0.108 Uiso 1 1 calc R U
C13 C 0.966(2) 0.7224(18) 0.0388(13) 0.082(4) Uani 1 1 d . .
H13 H 1.0033 0.6426 0.0765 0.098 Uiso 1 1 calc R U
C14 C 0.765(2) 0.9496(18) 0.6372(15) 0.094(5) Uani 1 1 d . .
H14A H 0.8523 0.8840 0.6687 0.141 Uiso 1 1 calc R U
H14B H 0.6651 0.9969 0.6945 0.141 Uiso 1 1 calc R U
H14C H 0.8216 1.0124 0.5936 0.141 Uiso 1 1 calc R U
C15 C 0.3207(18) 0.5032(13) 0.1927(9) 0.058(3) Uani 1 1 d . .
H15 H 0.4167 0.4741 0.1315 0.070 Uiso 1 1 calc R U
C16 C 0.1862(18) 0.4414(12) 0.2171(11) 0.062(3) Uani 1 1 d . .
H16 H 0.1919 0.3747 0.1710 0.075 Uiso 1 1 calc R U
C17 C 0.0435(18) 0.4750(13) 0.3075(13) 0.067(4) Uani 1 1 d . .
C18 C 0.0441(17) 0.5761(13) 0.3718(12) 0.066(3) Uani 1 1 d . .
H18 H -0.0507 0.6037 0.4338 0.079 Uiso 1 1 calc R U
C19 C 0.1820(19) 0.6366(13) 0.3457(11) 0.063(3) Uani 1 1 d . .
H19 H 0.1815 0.7014 0.3918 0.075 Uiso 1 1 calc R U
C20 C -0.107(2) 0.4112(16) 0.3355(16) 0.090(5) Uani 1 1 d . .
H20A H -0.2182 0.4768 0.3288 0.134 Uiso 1 1 calc R U
H20B H -0.1207 0.3775 0.4093 0.134 Uiso 1 1 calc R U
H20C H -0.0785 0.3381 0.2865 0.134 Uiso 1 1 calc R U

loop_
_atom_site_aniso_label
_atom_site_aniso_U_11
_atom_site_aniso_U_22
_atom_site_aniso_U_33
_atom_site_aniso_U_23
_atom_site_aniso_U_13
_atom_site_aniso_U_12
Pt1 0.0531(3) 0.0578(3) 0.0574(3) 0.0016(2) -0.0106(2) -0.0214(2)
Cl1 0.094(3) 0.095(2) 0.0576(19) 0.0048(17) -0.0173(18) -0.054(2)
N1 0.058(4) 0.059(4) 0.024(3) -0.009(3) -0.016(3) -0.017(3)
N2 0.055(4) 0.055(4) 0.027(3) -0.013(3) -0.014(3) -0.014(3)
O1 0.081(6) 0.090(6) 0.052(5) 0.021(5) -0.025(5) -0.044(5)
F1 0.139(9) 0.168(10) 0.060(5) 0.006(6) -0.003(6) -0.108(8)
C1 0.048(6) 0.072(8) 0.065(8) 0.011(6) -0.018(6) -0.009(6)
C2 0.058(7) 0.055(7) 0.076(9) -0.001(6) -0.020(7) -0.017(6)
C3 0.057(7) 0.071(8) 0.065(8) -0.007(6) -0.021(6) -0.015(6)
C4 0.060(8) 0.073(9) 0.083(10) -0.008(7) -0.028(7) -0.006(7)
C5 0.075(9) 0.099(11) 0.064(9) 0.006(8) -0.026(8) -0.016(8)
C6 0.068(8) 0.101(11) 0.050(8) 0.011(7) -0.021(7) -0.031(8)
C7 0.057(7) 0.057(7) 0.072(9) 0.011(6) -0.011(6) -0.018(6)
C8 0.072(8) 0.085(9) 0.027(5) 0.002(5) -0.020(5) -0.037(7)
C9 0.083(10) 0.071(8) 0.080(10) 0.014(7) -0.023(8) -0.034(8)
C10 0.114(14) 0.077(10) 0.093(12) 0.021(9) -0.035(11) -0.057(10)
C11 0.089(11) 0.120(13) 0.052(8) -0.006(8) -0.011(8) -0.067(11)
C12 0.071(10) 0.126(15) 0.071(10) 0.007(10) -0.015(8) -0.029(10)
C13 0.066(9) 0.099(11) 0.073(10) 0.020(8) -0.013(8) -0.022(8)
C14 0.077(10) 0.104(12) 0.108(13) -0.021(10) -0.051(10) -0.006(9)
C15 0.072(8) 0.069(8) 0.031(6) -0.010(5) -0.002(5) -0.023(6)
C16 0.073(8) 0.052(7) 0.065(8) -0.001(6) -0.014(7) -0.025(6)
C17 0.056(7) 0.051(7) 0.090(10) 0.013(7) -0.015(7) -0.015(6)
C18 0.053(7) 0.049(7) 0.079(9) -0.002(6) 0.004(6) -0.010(6)
C19 0.070(8) 0.057(7) 0.063(8) -0.007(6) -0.019(7) -0.017(6)
C20 0.079(10) 0.072(10) 0.121(15) 0.008(9) -0.017(10) -0.036(8)

loop_
_atom_type_symbol
_atom_type_description
_atom_type_scat_dispersion_real
_atom_type_scat_dispersion_imag
_atom_type_scat_source
C C 0.0033 0.0016 'International Tables Vol C Tables 4.2.6.8 and 6.1.1.4'
H H 0.0000 0.0000 'International Tables Vol C Tables 4.2.6.8 and 6.1.1.4'
N N 0.0061 0.0033 'International Tables Vol C Tables 4.2.6.8 and 6.1.1.4'
O O 0.0106 0.0060 'International Tables Vol C Tables 4.2.6.8 and 6.1.1.4'
F F 0.0171 0.0103 'International Tables Vol C Tables 4.2.6.8 and 6.1.1.4'
Cl Cl 0.1484 0.1585 'International Tables Vol C Tables 4.2.6.8 and 6.1.1.4'
Pt Pt -1.7033 8.3905 'International Tables Vol C Tables 4.2.6.8 and 6.1.1.4'

loop_
_geom_angle_atom_site_label_1
_geom_angle_atom_site_label_2
_geom_angle_atom_site_label_3
_geom_angle
N1 Pt1 O1 93.1(3)
N1 Pt1 N2 178.5(3)
O1 Pt1 N2 85.5(3)
N1 Pt1 Cl1 92.6(2)
O1 Pt1 Cl1 174.2(3)
N2 Pt1 Cl1 88.8(2)
C7 N1 C8 114.3(10)
C7 N1 Pt1 123.1(8)
C8 N1 Pt1 122.6(6)
C15 N2 C19 116.4(11)
C15 N2 Pt1 126.4(8)
C19 N2 Pt1 117.1(7)
C1 O1 Pt1 126.0(8)
O1 C1 C6 118.0(12)
O1 C1 C2 123.8(13)
C6 C1 C2 118.2(14)
C3 C2 C1 118.0(13)
C3 C2 C7 118.1(12)
C1 C2 C7 123.6(13)
C4 C3 C2 123.4(14)
C3 C4 C5 116.9(14)
C3 C4 C14 121.8(15)
C5 C4 C14 121.3(16)
C6 C5 C4 121.6(15)
C5 C6 C1 121.8(14)
N1 C7 C2 128.8(12)
C9 C8 C13 122.2(13)
C9 C8 N1 119.5(12)
C13 C8 N1 118.2(12)
C8 C9 C10 118.2(15)
C11 C10 C9 117.4(15)
C12 C11 C10 124.5(15)
C12 C11 F1 118.9(17)
C10 C11 F1 116.6(17)
C11 C12 C13 118.8(17)
C8 C13 C12 118.8(15)
N2 C15 C16 123.9(11)
C15 C16 C17 121.8(12)
C16 C17 C18 115.6(12)
C16 C17 C20 123.1(14)
C18 C17 C20 121.2(14)
C19 C18 C17 121.5(13)
C18 C19 N2 120.7(12)

loop_
_geom_bond_atom_site_label_1
_geom_bond_atom_site_label_2
_geom_bond_distance
Pt1 N1 1.978(9)
Pt1 O1 1.994(9)
Pt1 N2 2.011(9)
Pt1 Cl1 2.291(4)
N1 C7 1.304(16)
N1 C8 1.467(14)
N2 C15 1.315(14)
N2 C19 1.399(16)
O1 C1 1.335(17)
F1 C11 1.371(16)
C1 C6 1.388(19)
C1 C2 1.416(18)
C2 C3 1.413(18)
C2 C7 1.432(19)
C3 C4 1.35(2)
C4 C5 1.41(2)
C4 C14 1.50(2)
C5 C6 1.35(2)
C8 C9 1.352(19)
C8 C13 1.38(2)
C9 C10 1.42(2)
C10 C11 1.37(3)
C11 C12 1.32(2)
C12 C13 1.39(2)
C15 C16 1.366(17)
C16 C17 1.366(19)
C17 C18 1.39(2)
C17 C20 1.489(19)
C18 C19 1.380(19)

loop_
_geom_torsion_atom_site_label_1
_geom_torsion_atom_site_label_2
_geom_torsion_atom_site_label_3
_geom_torsion_atom_site_label_4
_geom_torsion
Pt1 O1 C1 C6 175.5(10)
Pt1 O1 C1 C2 -5.6(18)
O1 C1 C2 C3 -178.6(12)
C6 C1 C2 C3 0.3(18)
O1 C1 C2 C7 -6(2)
C6 C1 C2 C7 173.3(13)
C1 C2 C3 C4 -1.8(19)
C7 C2 C3 C4 -175.1(13)
C2 C3 C4 C5 3(2)
C2 C3 C4 C14 -178.5(12)
C3 C4 C5 C6 -3(2)
C14 C4 C5 C6 178.6(14)
C4 C5 C6 C1 2(2)
O1 C1 C6 C5 178.7(13)
C2 C1 C6 C5 0(2)
C8 N1 C7 C2 -175.5(12)
Pt1 N1 C7 C2 4.9(18)
C3 C2 C7 N1 179.1(12)
C1 C2 C7 N1 6(2)
C7 N1 C8 C9 -85.2(14)
Pt1 N1 C8 C9 94.4(12)
C7 N1 C8 C13 91.7(14)
Pt1 N1 C8 C13 -88.7(13)
C13 C8 C9 C10 2(2)
N1 C8 C9 C10 178.9(12)
C8 C9 C10 C11 -3(2)
C9 C10 C11 C12 2(2)
C9 C10 C11 F1 -179.3(13)
C10 C11 C12 C13 0(3)
F1 C11 C12 C13 -178.6(14)
C9 C8 C13 C12 0(2)
N1 C8 C13 C12 -177.0(13)
C11 C12 C13 C8 -1(2)
C19 N2 C15 C16 3.8(18)
Pt1 N2 C15 C16 -179.5(9)
N2 C15 C16 C17 -2(2)
C15 C16 C17 C18 0(2)
C15 C16 C17 C20 179.0(13)
C16 C17 C18 C19 -1(2)
C20 C17 C18 C19 -179.4(13)
C17 C18 C19 N2 3(2)
C15 N2 C19 C18 -4.0(18)
Pt1 N2 C19 C18 179.0(10)
